data_7250842
loop_
_publ_author_name
'Ibrahim, Mukaila A.'
'Boer\'e, Ren\'e T.'
'Preuss, Kathryn E.'

_publ_section_title
;
 Mn(ii) betadiketonates: structural diversity from deceptively minor
 alterations to synthetic protocols
;
_journal_issue 39
_journal_name_full 'RSC Advances'
_journal_page_first 32299
_journal_page_last 32308
_journal_paper_doi 10.1039/D5RA03587B
_journal_volume 15
_journal_year 2025
_chemical_formula_moiety 'C18 H18 F12 Mn O6'
_chemical_formula_sum 'C18 H18 F12 Mn O6'
_chemical_formula_weight 613.26
_space_group_crystal_system orthorhombic
_space_group_IT_number 62
_space_group_name_Hall '-P 2ac 2n'
_space_group_name_H-M_alt 'P n m a'
_atom_sites_solution_hydrogens geom
_atom_sites_solution_primary dual
_audit_creation_date 2025-02-14
_audit_creation_method
;
Olex2 1.5
(compiled 2024.02.16 svn.r378c4104 for OlexSys, GUI svn.r6928)
;
_audit_update_record
;
2025-04-05 deposited with the CCDC.	2025-08-20 downloaded from the CCDC.
;
_cell_angle_alpha 90
_cell_angle_beta 90
_cell_angle_gamma 90
_cell_formula_units_Z 4
_cell_length_a 15.4825(8)
_cell_length_b 19.6279(8)
_cell_length_c 7.7219(4)
_cell_measurement_reflns_used 9893
_cell_measurement_temperature 150(2)
_cell_measurement_theta_max 27.44
_cell_measurement_theta_min 2.83
_cell_volume 2346.6(2)
_computing_cell_refinement APEX4
_computing_data_collection 'APEX4 (Bruker AXS, 2021)'
_computing_data_reduction APEX4
_computing_molecular_graphics 'Olex2 1.5 (Dolomanov et al., 2009)'
_computing_publication_material 'Olex2 1.5 (Dolomanov et al., 2009)'
_computing_structure_refinement 'SHELXL 2019/3 (Sheldrick, 2015)'
_computing_structure_solution 'SHELXT 2018/2 (Sheldrick, 2018)'
_diffrn_ambient_temperature 150.03
_diffrn_measured_fraction_theta_full 1.000
_diffrn_measured_fraction_theta_max 0.999
_diffrn_measurement_device_type 'Bruker Kappa APEX-DUO CMOS PHOTON II'
_diffrn_measurement_method '\f and \w scans'
_diffrn_radiation_type MoK\a
_diffrn_radiation_wavelength 0.71073
_diffrn_reflns_av_R_equivalents 0.0278
_diffrn_reflns_av_unetI/netI 0.0128
_diffrn_reflns_Laue_measured_fraction_full 1.000
_diffrn_reflns_Laue_measured_fraction_max 0.999
_diffrn_reflns_limit_h_max 20
_diffrn_reflns_limit_h_min -20
_diffrn_reflns_limit_k_max 25
_diffrn_reflns_limit_k_min -23
_diffrn_reflns_limit_l_max 9
_diffrn_reflns_limit_l_min -10
_diffrn_reflns_number 40469
_diffrn_reflns_point_group_measured_fraction_full 1.000
_diffrn_reflns_point_group_measured_fraction_max 0.999
_diffrn_reflns_theta_full 25.242
_diffrn_reflns_theta_max 27.466
_diffrn_reflns_theta_min 2.075
_exptl_absorpt_coefficient_mu 0.691
_exptl_absorpt_correction_T_max 0.7456
_exptl_absorpt_correction_T_min 0.6773
_exptl_absorpt_correction_type multi-scan
_exptl_absorpt_process_details 'SADABS (Krause et al., 2015)'
_exptl_crystal_colour 'clear orange'
_exptl_crystal_colour_lustre clear
_exptl_crystal_colour_primary orange
_exptl_crystal_density_diffrn 1.736
_exptl_crystal_description Shard
_exptl_crystal_F_000 1228
_exptl_crystal_size_max 0.3
_exptl_crystal_size_mid 0.23
_exptl_crystal_size_min 0.17
_refine_diff_density_max 0.365
_refine_diff_density_min -0.302
_refine_diff_density_rms 0.047
_refine_ls_extinction_method none
_refine_ls_goodness_of_fit_ref 1.027
_refine_ls_hydrogen_treatment constr
_refine_ls_matrix_type full
_refine_ls_number_parameters 212
_refine_ls_number_reflns 2764
_refine_ls_number_restraints 79
_refine_ls_restrained_S_all 1.063
_refine_ls_R_factor_all 0.0374
_refine_ls_R_factor_gt 0.0308
_refine_ls_shift/su_max 0.000
_refine_ls_shift/su_mean 0.000
_refine_ls_structure_factor_coef Fsqd
_refine_ls_weighting_details 'w=1/[\s^2^(Fo^2^)+(0.0316P)^2^+1.7840P] where P=(Fo^2^+2Fc^2^)/3'
_refine_ls_weighting_scheme calc
_refine_ls_wR_factor_gt 0.0767
_refine_ls_wR_factor_ref 0.0812
_reflns_Friedel_coverage 0.000
_reflns_number_gt 2423
_reflns_number_total 2764
_reflns_threshold_expression 'I > 2\s(I)'
_cod_data_source_file d5ra03587b2.cif
_cod_data_source_block 7_[Mn(hfac)2THF(THF2)]
_cod_database_code 7250842
_shelx_shelxl_version_number 2019/3
_shelx_space_group_comment
;
The symmetry employed for this shelxl refinement is uniquely defined
by the following loop, which should always be used as a source of
symmetry information in preference to the above space-group names.
They are only intended as comments.
;
_shelx_estimated_absorpt_t_max 0.892
_shelx_estimated_absorpt_t_min 0.820
_olex2_refinement_description
;
1. Fixed Uiso
 At 1.2 times of:
  All C(H) groups, All C(H,H) groups
2. Restrained distances
 C7-C8 = C10-C11
 1.51 with sigma of 0.01
 C6-C7 = C8-C9 = C10-C11 = C12-C13
 1.5 with sigma of 0.01
 O3-C6 = O3-C9 = O4-C10 = O4-C13
 1.45 with sigma of 0.01
 F4-F5 \\sim F5-F6 \\sim F6-F4 \\sim F4A-F5A \\sim F5A-F6A \\sim F6A-F4A
 with sigma of 0.01
3. Uiso/Uaniso restraints and constraints
Uanis(F6A) \\sim Ueq, Uanis(F6) \\sim Ueq, Uanis(F4) \\sim Ueq, Uanis(F4A)
\\sim Ueq, Uanis(F5) \\sim Ueq, Uanis(F5A) \\sim Ueq: with sigma of 0.01 and
sigma for terminal atoms of 0.02
Uanis(F1) \\sim Ueq, Uanis(F3) \\sim Ueq, Uanis(F2) \\sim Ueq: with sigma of
0.01 and sigma for terminal atoms of 0.02
Uanis(C6) = Uanis(C9)
Uanis(C13) = Uanis(C10)
Uanis(C7) = Uanis(C8)
Uanis(C12) = Uanis(C11)
Ueq(C6), Ueq(C9), Ueq(C13), Ueq(C10): fixed at 0.001 with sigma of 0.1
Ueq(C10), Ueq(C13), Ueq(C6), Ueq(C9): fixed at 0.057 with sigma of 0.1
Ueq(C9), Ueq(C6), Ueq(C13), Ueq(C10): fixed at 0.05 with sigma of 0.1
Uvol(C13) \\sim Uvol(C10) \\sim Uvol(C6) \\sim Uvol(C9): with sigma of 0.1
4. Others
 Sof(F4A)=Sof(F5A)=Sof(F6A)=1-FVAR(1)
 Sof(F4)=Sof(F5)=Sof(F6)=FVAR(1)
 Fixed Sof: C6(0.5) H6A(0.5) H6B(0.5) C7(0.5) H7A(0.5) H7B(0.5) C8(0.5)
 H8A(0.5) H8B(0.5) C9(0.5) H9A(0.5) H9B(0.5) C10(0.5) H10A(0.5) H10B(0.5)
 C11(0.5) H11A(0.5) H11B(0.5) C12(0.5) H12A(0.5) H12B(0.5) C13(0.5) H13A(0.5)
 H13B(0.5)
5.a Secondary CH2 refined with riding coordinates:
 C6(H6A,H6B), C7(H7A,H7B), C8(H8A,H8B), C9(H9A,H9B), C10(H10A,H10B), C11(H11A,
 H11B), C12(H12A,H12B), C13(H13A,H13B)
5.b Aromatic/amide H refined with riding coordinates:
 C2(H2)
;
_olex2_submission_special_instructions 'No special instructions were received'

loop_
_space_group_symop_operation_xyz
'x, y, z'
'-x+1/2, -y, z+1/2'
'-x, y+1/2, -z'
'x+1/2, -y+1/2, -z+1/2'
'-x, -y, -z'
'x-1/2, y, -z-1/2'
'x, -y-1/2, z'
'-x-1/2, y-1/2, z-1/2'

loop_
_atom_site_label
_atom_site_type_symbol
_atom_site_fract_x
_atom_site_fract_y
_atom_site_fract_z
_atom_site_U_iso_or_equiv
_atom_site_adp_type
_atom_site_occupancy
_atom_site_site_symmetry_order
_atom_site_calc_flag
_atom_site_refinement_flags_posn
_atom_site_refinement_flags_adp
_atom_site_refinement_flags_occupancy
_atom_site_disorder_assembly
_atom_site_disorder_group
Mn1 Mn 0.37305(2) 0.250000 0.47752(4) 0.02538(10) Uani 1 2 d S T P B .
F1 F 0.46231(10) 0.42911(6) 0.08482(15) 0.0626(4) Uani 1 1 d . U . . .
F2 F 0.56754(7) 0.42035(6) 0.2644(2) 0.0660(4) Uani 1 1 d . U . . .
F3 F 0.48079(7) 0.50460(5) 0.28128(15) 0.0451(3) Uani 1 1 d . U . . .
F4 F 0.1714(3) 0.4378(5) 0.5974(14) 0.079(2) Uani 0.430(15) 1 d D U P A 1
F5 F 0.2297(8) 0.4123(3) 0.8342(10) 0.077(3) Uani 0.430(15) 1 d D U P A 1
F6 F 0.2696(6) 0.5009(3) 0.6984(12) 0.067(2) Uani 0.430(15) 1 d D U P A 1
F4A F 0.1760(3) 0.4169(3) 0.6983(14) 0.089(3) Uani 0.570(15) 1 d D U P A 2
F5A F 0.2828(7) 0.4297(3) 0.8655(4) 0.087(2) Uani 0.570(15) 1 d D U P A 2
F6A F 0.2562(5) 0.5021(3) 0.6691(9) 0.0777(18) Uani 0.570(15) 1 d D U P A 2
O1 O 0.44090(7) 0.33178(5) 0.35322(14) 0.0300(2) Uani 1 1 d . . . . .
O2 O 0.30291(7) 0.33085(5) 0.60170(15) 0.0326(3) Uani 1 1 d . . . . .
O3 O 0.27966(11) 0.250000 0.2625(2) 0.0374(4) Uani 1 2 d DS T P . .
O4 O 0.46525(11) 0.250000 0.6953(2) 0.0352(4) Uani 1 2 d DS T P . .
C1 C 0.42820(10) 0.39445(8) 0.3682(2) 0.0267(3) Uani 1 1 d . . . . .
C2 C 0.36934(10) 0.42831(8) 0.4741(2) 0.0298(3) Uani 1 1 d . . . . .
H2 H 0.368048 0.476699 0.472659 0.036 Uiso 1 1 calc R U . . .
C3 C 0.31235(10) 0.39353(8) 0.5820(2) 0.0296(3) Uani 1 1 d . . . . .
C4 C 0.48522(12) 0.43790(8) 0.2493(2) 0.0370(4) Uani 1 1 d . . . . .
C5 C 0.25173(15) 0.43690(10) 0.6935(3) 0.0505(5) Uani 1 1 d . . . . .
C6 C 0.2399(7) 0.1896(3) 0.1913(12) 0.0707(13) Uani 0.5 1 d D . P B -1
H6A H 0.196430 0.170558 0.271923 0.085 Uiso 0.5 1 calc R U P B -1
H6B H 0.283593 0.154274 0.165345 0.085 Uiso 0.5 1 calc R U P B -1
C7 C 0.1964(3) 0.2162(2) 0.0223(6) 0.0548(9) Uani 0.5 1 d D . P B -1
H7A H 0.238907 0.223577 -0.071681 0.066 Uiso 0.5 1 calc R U P B -1
H7B H 0.150054 0.185383 -0.018623 0.066 Uiso 0.5 1 calc R U P B -1
C8 C 0.1613(3) 0.2819(2) 0.0916(6) 0.0548(9) Uani 0.5 1 d D . P B -1
H8A H 0.115473 0.274677 0.179019 0.066 Uiso 0.5 1 calc R U P B -1
H8B H 0.140038 0.312287 -0.001351 0.066 Uiso 0.5 1 calc R U P B -1
C9 C 0.2462(6) 0.3075(3) 0.1726(13) 0.0707(13) Uani 0.5 1 d D . P B -1
H9A H 0.286969 0.322961 0.081923 0.085 Uiso 0.5 1 calc R U P B -1
H9B H 0.235183 0.345716 0.253390 0.085 Uiso 0.5 1 calc R U P B -1
C10 C 0.4887(6) 0.1938(3) 0.8012(11) 0.0457(9) Uani 0.5 1 d D . P B -1
H10A H 0.499188 0.153020 0.728786 0.055 Uiso 0.5 1 calc R U P B -1
H10B H 0.441764 0.183367 0.883991 0.055 Uiso 0.5 1 calc R U P B -1
C11 C 0.5696(3) 0.2130(2) 0.8971(7) 0.0489(10) Uani 0.5 1 d D . P B -1
H11A H 0.620941 0.215078 0.821011 0.059 Uiso 0.5 1 calc R U P B -1
H11B H 0.581006 0.183034 0.997617 0.059 Uiso 0.5 1 calc R U P B -1
C12 C 0.5374(3) 0.2828(2) 0.9497(7) 0.0489(10) Uani 0.5 1 d D . P B -1
H12A H 0.585564 0.311707 0.991215 0.059 Uiso 0.5 1 calc R U P B -1
H12B H 0.493377 0.279324 1.042303 0.059 Uiso 0.5 1 calc R U P B -1
C13 C 0.4967(7) 0.3129(3) 0.7779(11) 0.0457(9) Uani 0.5 1 d D . P B -1
H13A H 0.448872 0.344916 0.803085 0.055 Uiso 0.5 1 calc R U P B -1
H13B H 0.540647 0.336145 0.705802 0.055 Uiso 0.5 1 calc R U P B -1

loop_
_atom_site_aniso_label
_atom_site_aniso_U_11
_atom_site_aniso_U_22
_atom_site_aniso_U_33
_atom_site_aniso_U_23
_atom_site_aniso_U_13
_atom_site_aniso_U_12
Mn1 0.02916(18) 0.02198(16) 0.02501(17) 0.000 -0.00050(13) 0.000
F1 0.1013(10) 0.0537(7) 0.0328(6) 0.0019(5) 0.0119(6) -0.0255(7)
F2 0.0352(6) 0.0484(7) 0.1144(12) 0.0163(7) 0.0214(7) -0.0023(5)
F3 0.0545(7) 0.0265(5) 0.0544(7) 0.0039(4) 0.0051(5) -0.0084(5)
F4 0.0389(19) 0.099(4) 0.099(5) -0.015(3) 0.007(2) 0.025(2)
F5 0.125(7) 0.062(3) 0.045(3) 0.015(2) 0.045(4) 0.041(4)
F6 0.065(3) 0.038(3) 0.098(5) -0.040(3) 0.034(3) -0.016(3)
F4A 0.0520(19) 0.074(2) 0.141(7) -0.025(3) 0.047(3) 0.0070(17)
F5A 0.130(5) 0.097(3) 0.0327(13) -0.0152(15) 0.009(2) 0.047(3)
F6A 0.117(4) 0.043(3) 0.073(3) 0.016(2) 0.046(2) 0.045(2)
O1 0.0322(6) 0.0255(5) 0.0322(6) -0.0007(4) 0.0050(5) 0.0006(4)
O2 0.0355(6) 0.0300(6) 0.0323(6) -0.0007(5) 0.0059(5) 0.0020(5)
O3 0.0422(10) 0.0328(8) 0.0372(9) 0.000 -0.0137(8) 0.000
O4 0.0463(10) 0.0300(8) 0.0294(8) 0.000 -0.0105(7) 0.000
C1 0.0279(7) 0.0263(7) 0.0257(7) 0.0009(6) -0.0036(6) -0.0016(6)
C2 0.0353(8) 0.0246(7) 0.0296(8) -0.0012(6) -0.0027(6) 0.0027(6)
C3 0.0319(8) 0.0301(8) 0.0269(7) -0.0022(6) -0.0014(6) 0.0064(6)
C4 0.0404(9) 0.0285(8) 0.0420(9) 0.0002(7) 0.0057(7) -0.0044(7)
C5 0.0608(13) 0.0384(10) 0.0523(12) -0.0005(9) 0.0233(10) 0.0111(9)
C6 0.095(2) 0.0445(14) 0.072(2) 0.021(3) -0.053(2) -0.032(4)
C7 0.050(3) 0.0699(17) 0.044(2) -0.0130(14) -0.0170(15) 0.0139(14)
C8 0.050(3) 0.0699(17) 0.044(2) -0.0130(14) -0.0170(15) 0.0139(14)
C9 0.095(2) 0.0445(14) 0.072(2) 0.021(3) -0.053(2) -0.032(4)
C10 0.0623(18) 0.0318(13) 0.0430(19) 0.006(2) -0.0200(16) -0.006(3)
C11 0.048(3) 0.0590(14) 0.040(3) -0.0055(13) -0.0126(16) 0.0085(13)
C12 0.048(3) 0.0590(14) 0.040(3) -0.0055(13) -0.0126(16) 0.0085(13)
C13 0.0623(18) 0.0318(13) 0.0430(19) 0.006(2) -0.0200(16) -0.006(3)

loop_
_atom_type_symbol
_atom_type_description
_atom_type_scat_dispersion_real
_atom_type_scat_dispersion_imag
_atom_type_scat_source
C C 0.0033 0.0016 'International Tables Vol C Tables 4.2.6.8 and 6.1.1.4'
H H 0.0000 0.0000 'International Tables Vol C Tables 4.2.6.8 and 6.1.1.4'
O O 0.0106 0.0060 'International Tables Vol C Tables 4.2.6.8 and 6.1.1.4'
F F 0.0171 0.0103 'International Tables Vol C Tables 4.2.6.8 and 6.1.1.4'
Mn Mn 0.3368 0.7283 'International Tables Vol C Tables 4.2.6.8 and 6.1.1.4'

loop_
_geom_angle_atom_site_label_1
_geom_angle_atom_site_label_2
_geom_angle_atom_site_label_3
_geom_angle
_geom_angle_site_symmetry_1
_geom_angle_site_symmetry_3
_geom_angle_publ_flag
O1 Mn1 O1 96.89(6) . 7_565 ?
O1 Mn1 O2 83.95(4) 7_565 7_565 ?
O1 Mn1 O2 178.94(4) 7_565 . ?
O1 Mn1 O2 178.94(4) . 7_565 ?
O1 Mn1 O2 83.94(4) . . ?
O1 Mn1 O3 89.10(5) . . ?
O1 Mn1 O3 89.10(5) 7_565 . ?
O1 Mn1 O4 91.39(4) . . ?
O1 Mn1 O4 91.39(4) 7_565 . ?
O2 Mn1 O2 95.22(6) 7_565 . ?
O2 Mn1 O3 90.26(5) . . ?
O2 Mn1 O3 90.26(5) 7_565 . ?
O2 Mn1 O4 89.25(5) . . ?
O2 Mn1 O4 89.25(5) 7_565 . ?
O3 Mn1 O4 179.27(7) . . ?
C1 O1 Mn1 128.12(10) . . ?
C3 O2 Mn1 127.91(11) . . ?
C6 O3 Mn1 124.6(3) . . ?
C9 O3 Mn1 127.4(3) . . ?
C9 O3 C6 108.0(2) . . ?
C10 O4 Mn1 127.2(3) . . ?
C10 O4 C13 108.5(2) . . ?
C13 O4 Mn1 123.0(3) . . ?
O1 C1 C2 128.77(15) . . ?
O1 C1 C4 113.65(14) . . ?
C2 C1 C4 117.57(14) . . ?
C1 C2 H2 118.9 . . ?
C3 C2 C1 122.13(15) . . ?
C3 C2 H2 118.9 . . ?
O2 C3 C2 129.07(15) . . ?
O2 C3 C5 114.06(15) . . ?
C2 C3 C5 116.88(15) . . ?
F1 C4 F3 106.87(15) . . ?
F1 C4 C1 110.26(14) . . ?
F2 C4 F1 107.85(16) . . ?
F2 C4 F3 106.76(14) . . ?
F2 C4 C1 110.88(14) . . ?
F3 C4 C1 113.94(15) . . ?
F4 C5 C3 104.2(3) . . ?
F5 C5 F4 102.6(4) . . ?
F5 C5 F6 114.4(5) . . ?
F5 C5 C3 116.5(3) . . ?
F6 C5 F4 100.8(4) . . ?
F6 C5 C3 115.3(4) . . ?
F4A C5 F5A 105.1(3) . . ?
F4A C5 F6A 111.7(4) . . ?
F4A C5 C3 114.9(3) . . ?
F5A C5 C3 105.2(3) . . ?
F6A C5 F5A 102.5(3) . . ?
F6A C5 C3 115.7(4) . . ?
O3 C6 H6A 111.1 . . ?
O3 C6 H6B 111.1 . . ?
O3 C6 C7 103.2(4) . . ?
H6A C6 H6B 109.1 . . ?
C7 C6 H6A 111.1 . . ?
C7 C6 H6B 111.1 . . ?
C6 C7 H7A 112.1 . . ?
C6 C7 H7B 112.1 . . ?
H7A C7 H7B 109.7 . . ?
C8 C7 C6 98.3(5) . . ?
C8 C7 H7A 112.1 . . ?
C8 C7 H7B 112.1 . . ?
C7 C8 H8A 112.4 . . ?
C7 C8 H8B 112.4 . . ?
C7 C8 C9 96.7(5) . . ?
H8A C8 H8B 110.0 . . ?
C9 C8 H8A 112.4 . . ?
C9 C8 H8B 112.4 . . ?
O3 C9 C8 104.4(4) . . ?
O3 C9 H9A 110.9 . . ?
O3 C9 H9B 110.9 . . ?
C8 C9 H9A 110.9 . . ?
C8 C9 H9B 110.9 . . ?
H9A C9 H9B 108.9 . . ?
O4 C10 H10A 110.2 . . ?
O4 C10 H10B 110.2 . . ?
O4 C10 C11 107.6(6) . . ?
H10A C10 H10B 108.5 . . ?
C11 C10 H10A 110.2 . . ?
C11 C10 H10B 110.2 . . ?
C10 C11 H11A 112.8 . . ?
C10 C11 H11B 112.8 . . ?
C10 C11 C12 94.9(5) . . ?
H11A C11 H11B 110.2 . . ?
C12 C11 H11A 112.8 . . ?
C12 C11 H11B 112.8 . . ?
C11 C12 H12A 110.9 . . ?
C11 C12 H12B 110.9 . . ?
C11 C12 C13 104.1(6) . . ?
H12A C12 H12B 109.0 . . ?
C13 C12 H12A 110.9 . . ?
C13 C12 H12B 110.9 . . ?
O4 C13 C12 100.5(4) . . ?
O4 C13 H13A 111.7 . . ?
O4 C13 H13B 111.7 . . ?
C12 C13 H13A 111.7 . . ?
C12 C13 H13B 111.7 . . ?
H13A C13 H13B 109.5 . . ?

loop_
_geom_bond_atom_site_label_1
_geom_bond_atom_site_label_2
_geom_bond_distance
_geom_bond_site_symmetry_2
_geom_bond_publ_flag
Mn1 O1 2.1450(11) . ?
Mn1 O1 2.1451(11) 7_565 ?
Mn1 O2 2.1487(11) . ?
Mn1 O2 2.1487(11) 7_565 ?
Mn1 O3 2.2014(16) . ?
Mn1 O4 2.2057(16) . ?
F1 C4 1.330(2) . ?
F2 C4 1.326(2) . ?
F3 C4 1.3338(19) . ?
F4 C5 1.449(6) . ?
F5 C5 1.237(4) . ?
F6 C5 1.286(6) . ?
F4A C5 1.238(4) . ?
F5A C5 1.420(5) . ?
F6A C5 1.295(5) . ?
O1 C1 1.2512(18) . ?
O2 C3 1.2483(19) . ?
O3 C6 1.445(6) . ?
O3 C9 1.423(6) . ?
O4 C10 1.420(7) . ?
O4 C13 1.473(7) . ?
C1 C2 1.393(2) . ?
C1 C4 1.533(2) . ?
C2 H2 0.9500 . ?
C2 C3 1.392(2) . ?
C3 C5 1.532(2) . ?
C6 H6A 0.9900 . ?
C6 H6B 0.9900 . ?
C6 C7 1.558(7) . ?
C7 H7A 0.9900 . ?
C7 H7B 0.9900 . ?
C7 C8 1.498(5) . ?
C8 H8A 0.9900 . ?
C8 H8B 0.9900 . ?
C8 C9 1.541(7) . ?
C9 H9A 0.9900 . ?
C9 H9B 0.9900 . ?
C10 H10A 0.9900 . ?
C10 H10B 0.9900 . ?
C10 C11 1.502(6) . ?
C11 H11A 0.9900 . ?
C11 H11B 0.9900 . ?
C11 C12 1.513(5) . ?
C12 H12A 0.9900 . ?
C12 H12B 0.9900 . ?
C12 C13 1.583(6) . ?
C13 H13A 0.9900 . ?
C13 H13B 0.9900 . ?

loop_
_geom_torsion_atom_site_label_1
_geom_torsion_atom_site_label_2
_geom_torsion_atom_site_label_3
_geom_torsion_atom_site_label_4
_geom_torsion
_geom_torsion_site_symmetry_1
_geom_torsion_site_symmetry_2
_geom_torsion_site_symmetry_3
_geom_torsion_site_symmetry_4
_geom_torsion_publ_flag
Mn1 O1 C1 C2 2.8(2) . . . . ?
Mn1 O1 C1 C4 -175.89(10) . . . . ?
Mn1 O2 C3 C2 0.9(3) . . . . ?
Mn1 O2 C3 C5 -179.29(12) . . . . ?
Mn1 O3 C6 C7 -168.5(3) . . . . ?
Mn1 O3 C9 C8 -158.4(3) . . . . ?
Mn1 O4 C10 C11 164.7(3) . . . . ?
Mn1 O4 C13 C12 165.2(3) . . . . ?
O1 C1 C2 C3 -1.1(3) . . . . ?
O1 C1 C4 F1 68.63(19) . . . . ?
O1 C1 C4 F2 -50.8(2) . . . . ?
O1 C1 C4 F3 -171.22(15) . . . . ?
O2 C3 C5 F4 -81.8(5) . . . . ?
O2 C3 C5 F5 30.3(8) . . . . ?
O2 C3 C5 F6 168.7(5) . . . . ?
O2 C3 C5 F4A -43.6(6) . . . . ?
O2 C3 C5 F5A 71.5(5) . . . . ?
O2 C3 C5 F6A -176.2(4) . . . . ?
O3 C6 C7 C8 -41.6(7) . . . . ?
O4 C10 C11 C12 46.1(6) . . . . ?
C1 C2 C3 O2 -0.9(3) . . . . ?
C1 C2 C3 C5 179.26(16) . . . . ?
C2 C1 C4 F1 -110.24(17) . . . . ?
C2 C1 C4 F2 130.38(16) . . . . ?
C2 C1 C4 F3 9.9(2) . . . . ?
C2 C3 C5 F4 98.0(5) . . . . ?
C2 C3 C5 F5 -149.8(8) . . . . ?
C2 C3 C5 F6 -11.5(5) . . . . ?
C2 C3 C5 F4A 136.2(6) . . . . ?
C2 C3 C5 F5A -108.7(5) . . . . ?
C2 C3 C5 F6A 3.7(5) . . . . ?
C4 C1 C2 C3 177.54(15) . . . . ?
C6 O3 C9 C8 20.2(5) . . . . ?
C6 C7 C8 C9 51.1(7) . . . . ?
C7 C8 C9 O3 -45.9(7) . . . . ?
C9 O3 C6 C7 12.9(5) . . . . ?
C10 O4 C13 C12 -2.4(4) . . . . ?
C10 C11 C12 C13 -45.9(7) . . . . ?
C11 C12 C13 O4 31.8(7) . . . . ?
C13 O4 C10 C11 -28.4(4) . . . . ?
